data_7216087
loop_
_publ_author_name
'Bu, Xian-He'
'Tong, Ming-Liang'
'Li, Jian-Rong'
'Chang, Ho-Chol'
'Li, Li-Jun'
'Kitagawa, Susumu'

_publ_section_title
;
 Formation of 3D networks by H-bonding from novel trinuclear or 1D chain
 complexes of zinc(ii) and cadmium(ii) with isonicotinic acid analogues
 and the effects of \p--\p stacking
;
_journal_issue 67
_journal_name_full CrystEngComm
_journal_page_first 411
_journal_paper_doi 10.1039/b506721a
_journal_volume 7
_journal_year 2005
_chemical_formula_sum 'C90 H75 N6 O19.5 Zn3'
_chemical_formula_weight 1748.67
_chemical_name_systematic
;
?
;
_space_group_IT_number 205
_symmetry_cell_setting cubic
_symmetry_space_group_name_Hall '-P 2ac 2ab 3'
_symmetry_space_group_name_H-M 'P a -3'
_atom_sites_solution_hydrogens geom
_atom_sites_solution_primary direct
_atom_sites_solution_secondary difmap
_audit_creation_method SHELXL-97
_cell_angle_alpha 90.00
_cell_angle_beta 90.00
_cell_angle_gamma 90.00
_cell_formula_units_Z 4
_cell_length_a 19.997(2)
_cell_length_b 19.997(2)
_cell_length_c 19.997(2)
_cell_measurement_reflns_used 25111
_cell_measurement_temperature 293(2)
_cell_measurement_theta_max 27.4835
_cell_measurement_theta_min 3.0539
_cell_volume 7996.4(14)
_computing_cell_refinement 'CrystalClear (Rigaku Corp., 2000)'
_computing_data_collection 'CrystalClear (Rigaku Corp., 2000)'
_computing_data_reduction 'CrystalClear (Rigaku Corp., 2000)'
_computing_molecular_graphics 'Bruker SHELXTL'
_computing_publication_material 'Bruker SHELXTL'
_computing_structure_refinement 'SHELXL-97 (Sheldrick, 1997)'
_computing_structure_solution 'SHELXS-97 (Sheldrick, 1990)'
_diffrn_ambient_temperature 293(2)
_diffrn_measured_fraction_theta_full 0.992
_diffrn_measured_fraction_theta_max 0.992
_diffrn_measurement_device_type 'Rigaku Mercury/MSC CCD'
_diffrn_measurement_method dtintegrate.ref'
_diffrn_radiation_monochromator graphite
_diffrn_radiation_source 'fine-focus sealed tube'
_diffrn_radiation_type MoK\a
_diffrn_radiation_wavelength 0.71073
_diffrn_reflns_av_R_equivalents 0.0389
_diffrn_reflns_av_sigmaI/netI 0.0185
_diffrn_reflns_limit_h_max 24
_diffrn_reflns_limit_h_min -20
_diffrn_reflns_limit_k_max 23
_diffrn_reflns_limit_k_min -24
_diffrn_reflns_limit_l_max 24
_diffrn_reflns_limit_l_min -15
_diffrn_reflns_number 25796
_diffrn_reflns_theta_full 25.48
_diffrn_reflns_theta_max 25.48
_diffrn_reflns_theta_min 3.06
_diffrn_standards_decay_% 0
_diffrn_standards_interval_count 0
_diffrn_standards_interval_time 0
_diffrn_standards_number 0
_exptl_absorpt_coefficient_mu 0.971
_exptl_absorpt_correction_T_max 0.8147
_exptl_absorpt_correction_T_min 0.8147
_exptl_absorpt_correction_type multi-scan
_exptl_absorpt_process_details SADABS
_exptl_crystal_colour Colorless
_exptl_crystal_density_diffrn 1.453
_exptl_crystal_density_meas ?
_exptl_crystal_density_method 'not measured'
_exptl_crystal_description Cubic
_exptl_crystal_F_000 3612
_exptl_crystal_size_max 0.22
_exptl_crystal_size_mid 0.22
_exptl_crystal_size_min 0.22
_refine_diff_density_max 1.090
_refine_diff_density_min -0.553
_refine_diff_density_rms 0.084
_refine_ls_extinction_method none
_refine_ls_goodness_of_fit_ref 1.095
_refine_ls_hydrogen_treatment mixed
_refine_ls_matrix_type full
_refine_ls_number_parameters 182
_refine_ls_number_reflns 2470
_refine_ls_number_restraints 0
_refine_ls_restrained_S_all 1.095
_refine_ls_R_factor_all 0.0553
_refine_ls_R_factor_gt 0.0472
_refine_ls_shift/su_max 0.001
_refine_ls_shift/su_mean 0.000
_refine_ls_structure_factor_coef Fsqd
_refine_ls_weighting_details 'calc w=1/[\s^2^(Fo^2^)+(0.0799P)^2^+8.7754P] where P=(Fo^2^+2Fc^2^)/3'
_refine_ls_weighting_scheme calc
_refine_ls_wR_factor_gt 0.1293
_refine_ls_wR_factor_ref 0.1333
_reflns_number_gt 2186
_reflns_number_total 2470
_reflns_threshold_expression I>2sigma(I)
_cod_data_source_file b506721a.txt
_cod_data_source_block zn
_cod_depositor_comments
;
The following automatic conversions were performed:

'_symmetry_cell_setting' value 'Cubic' changed to 'cubic' according
to
/usr/data/users/saulius/automatic-downloads/retrospective/RSC/lib/dictionaries/cif_core.dic
dictionary named 'cif_core.dic' version 2.4.2 from
2011-04-26.

'_exptl_absorpt_correction_type' value 'Multi-Scan'
changed to 'multi-scan' according to
/usr/data/users/saulius/automatic-downloads/retrospective/RSC/lib/dictionaries/cif_core.dic
dictionary named 'cif_core.dic' version 2.4.2 from 2011-04-26.

Automatic conversion script
Id: cif_fix_values 2281 2013-09-26 08:29:07Z andrius 

The following automatic conversions were performed:

'_exptl_crystal_density_meas' value 'None' was changed to '?' - the
value is perceived as not measured.

Automatic conversion script
Id: cif_fix_values 3008 2015-01-20 13:52:24Z robertas 
;
_cod_original_sg_symbol_H-M Pa-3
_cod_original_formula_sum 'C90 H75 N6 O19.50 Zn3'
_cod_database_code 7216087

loop_
_symmetry_equiv_pos_as_xyz
'x, y, z'
'-x+1/2, -y, z+1/2'
'-x, y+1/2, -z+1/2'
'x+1/2, -y+1/2, -z'
'z, x, y'
'z+1/2, -x+1/2, -y'
'-z+1/2, -x, y+1/2'
'-z, x+1/2, -y+1/2'
'y, z, x'
'-y, z+1/2, -x+1/2'
'y+1/2, -z+1/2, -x'
'-y+1/2, -z, x+1/2'
'-x, -y, -z'
'x-1/2, y, -z-1/2'
'x, -y-1/2, z-1/2'
'-x-1/2, y-1/2, z'
'-z, -x, -y'
'-z-1/2, x-1/2, y'
'z-1/2, x, -y-1/2'
'z, -x-1/2, y-1/2'
'-y, -z, -x'
'y, -z-1/2, x-1/2'
'-y-1/2, z-1/2, x'
'y-1/2, z, -x-1/2'

loop_
_atom_site_label
_atom_site_type_symbol
_atom_site_fract_x
_atom_site_fract_y
_atom_site_fract_z
_atom_site_U_iso_or_equiv
_atom_site_adp_type
_atom_site_occupancy
_atom_site_symmetry_multiplicity
_atom_site_calc_flag
_atom_site_refinement_flags
Zn1 Zn 0.120890(16) 0.620890(16) 0.879110(16) 0.0189(2) Uani 1 3 d S
Zn2 Zn 0.0000 0.5000 1.0000 0.0175(2) Uani 1 6 d S
O1 O 0.02766(10) 0.60039(12) 0.84338(11) 0.0302(5) Uani 1 1 d .
O2 O -0.01568(11) 0.51205(11) 0.89755(10) 0.0263(5) Uani 1 1 d .
O3 O 0.10344(11) 0.71961(11) 0.83906(11) 0.0293(5) Uani 1 1 d .
H3 H 0.1338 0.7373 0.8086 0.035 Uiso 1 1 calc R
N1 N -0.20458(13) 0.60032(14) 0.75541(14) 0.0310(6) Uani 1 1 d .
C1 C -0.01810(14) 0.56038(14) 0.85869(14) 0.0195(6) Uani 1 1 d .
C2 C -0.08403(14) 0.57345(15) 0.82352(15) 0.0225(6) Uani 1 1 d .
C3 C -0.09979(15) 0.53836(15) 0.76515(15) 0.0255(7) Uani 1 1 d .
C4 C -0.05756(17) 0.48884(17) 0.73656(17) 0.0320(7) Uani 1 1 d .
H4A H -0.0176 0.4779 0.7577 0.038 Uiso 1 1 calc R
C5 C -0.07451(19) 0.45733(19) 0.6791(2) 0.0416(9) Uani 1 1 d .
H5A H -0.0461 0.4253 0.6609 0.050 Uiso 1 1 calc R
C6 C -0.1357(2) 0.4732(2) 0.6465(2) 0.0453(9) Uani 1 1 d .
H6A H -0.1466 0.4517 0.6068 0.054 Uiso 1 1 calc R
C7 C -0.17790(18) 0.51865(19) 0.67189(18) 0.0383(8) Uani 1 1 d .
H7A H -0.2181 0.5274 0.6502 0.046 Uiso 1 1 calc R
C8 C -0.16160(16) 0.55384(16) 0.73200(16) 0.0293(7) Uani 1 1 d .
C9 C -0.18901(15) 0.63359(16) 0.81154(16) 0.0282(7) Uani 1 1 d .
C10 C -0.23333(16) 0.68401(18) 0.83470(19) 0.0369(8) Uani 1 1 d .
H10A H -0.2727 0.6927 0.8114 0.044 Uiso 1 1 calc R
C11 C -0.21872(19) 0.7196(2) 0.8904(2) 0.0434(9) Uani 1 1 d .
H11A H -0.2478 0.7530 0.9045 0.052 Uiso 1 1 calc R
C12 C -0.15978(19) 0.70668(19) 0.92777(19) 0.0400(8) Uani 1 1 d .
H12A H -0.1512 0.7310 0.9664 0.048 Uiso 1 1 calc R
C13 C -0.11595(17) 0.65909(18) 0.90748(17) 0.0327(8) Uani 1 1 d .
H13A H -0.0776 0.6509 0.9325 0.039 Uiso 1 1 calc R
C14 C -0.12817(15) 0.62148(15) 0.84813(16) 0.0245(6) Uani 1 1 d .
C15 C 0.0471(2) 0.7582(2) 0.8580(2) 0.0476(10) Uani 1 1 d .
H15A H 0.0481 0.8003 0.8350 0.071 Uiso 1 1 calc R
H15B H 0.0481 0.7658 0.9054 0.071 Uiso 1 1 calc R
H15C H 0.0069 0.7346 0.8464 0.071 Uiso 1 1 calc R
O1W O -0.1155(6) 0.8845(6) 0.8845(6) 0.141(8) Uani 0.50 3 d SP
O2W O 0.0000 0.5000 0.5000 0.176(16) Uani 0.50 6 d SP

loop_
_atom_site_aniso_label
_atom_site_aniso_U_11
_atom_site_aniso_U_22
_atom_site_aniso_U_33
_atom_site_aniso_U_23
_atom_site_aniso_U_13
_atom_site_aniso_U_12
Zn1 0.0189(2) 0.0189(2) 0.0189(2) 0.00038(12) 0.00038(12) -0.00038(12)
Zn2 0.0175(2) 0.0175(2) 0.0175(2) 0.00019(17) 0.00019(17) -0.00019(17)
O1 0.0187(10) 0.0387(13) 0.0333(12) 0.0069(10) -0.0041(9) -0.0056(10)
O2 0.0313(12) 0.0283(12) 0.0194(10) 0.0016(9) -0.0053(9) 0.0009(9)
O3 0.0339(12) 0.0263(11) 0.0277(12) 0.0052(9) 0.0019(9) 0.0014(9)
N1 0.0229(13) 0.0361(14) 0.0341(15) 0.0055(12) -0.0076(11) 0.0009(11)
C1 0.0213(14) 0.0208(14) 0.0164(13) -0.0017(11) -0.0003(11) 0.0014(11)
C2 0.0200(14) 0.0233(14) 0.0242(14) 0.0053(12) -0.0030(12) -0.0029(12)
C3 0.0228(15) 0.0279(16) 0.0259(16) 0.0057(13) -0.0042(12) -0.0038(12)
C4 0.0300(17) 0.0323(17) 0.0337(18) -0.0027(14) -0.0091(14) 0.0019(14)
C5 0.042(2) 0.0375(19) 0.046(2) -0.0129(16) -0.0068(17) 0.0003(16)
C6 0.052(2) 0.051(2) 0.0330(19) -0.0089(17) -0.0162(17) -0.0077(19)
C7 0.0347(18) 0.048(2) 0.0320(18) 0.0002(16) -0.0126(15) -0.0054(16)
C8 0.0250(16) 0.0340(17) 0.0289(17) 0.0058(13) -0.0065(13) -0.0057(13)
C9 0.0217(15) 0.0310(16) 0.0320(17) 0.0098(14) -0.0003(13) -0.0018(13)
C10 0.0226(16) 0.0404(19) 0.048(2) 0.0053(16) -0.0034(14) 0.0080(14)
C11 0.038(2) 0.041(2) 0.051(2) -0.0004(17) 0.0065(17) 0.0146(17)
C12 0.040(2) 0.044(2) 0.0359(19) -0.0057(16) 0.0018(16) 0.0041(16)
C13 0.0299(17) 0.0386(19) 0.0295(17) 0.0003(14) -0.0038(13) 0.0039(14)
C14 0.0203(15) 0.0278(16) 0.0254(16) 0.0046(12) 0.0001(12) 0.0001(12)
C15 0.059(3) 0.040(2) 0.044(2) 0.0028(17) 0.0015(19) 0.0190(19)
O1W 0.141(8) 0.141(8) 0.141(8) -0.027(7) -0.027(7) -0.027(7)
O2W 0.176(16) 0.176(16) 0.176(16) -0.024(16) 0.024(16) -0.024(16)

loop_
_atom_type_symbol
_atom_type_description
_atom_type_scat_dispersion_real
_atom_type_scat_dispersion_imag
_atom_type_scat_source
C C 0.0033 0.0016 'International Tables Vol C Tables 4.2.6.8 and 6.1.1.4'
H H 0.0000 0.0000 'International Tables Vol C Tables 4.2.6.8 and 6.1.1.4'
N N 0.0061 0.0033 'International Tables Vol C Tables 4.2.6.8 and 6.1.1.4'
O O 0.0106 0.0060 'International Tables Vol C Tables 4.2.6.8 and 6.1.1.4'
Zn Zn 0.2839 1.4301 'International Tables Vol C Tables 4.2.6.8 and 6.1.1.4'

loop_
_geom_angle_atom_site_label_1
_geom_angle_atom_site_label_2
_geom_angle_atom_site_label_3
_geom_angle
_geom_angle_site_symmetry_1
_geom_angle_site_symmetry_3
O1 Zn1 O1 101.96(8) 11_466 .
O1 Zn1 O1 101.96(8) 11_466 8_656
O1 Zn1 O1 101.96(8) . 8_656
O1 Zn1 O3 84.61(9) 11_466 11_466
O1 Zn1 O3 165.40(9) . 11_466
O1 Zn1 O3 89.21(9) 8_656 11_466
O1 Zn1 O3 89.21(9) 11_466 .
O1 Zn1 O3 84.61(9) . .
O1 Zn1 O3 165.40(9) 8_656 .
O3 Zn1 O3 82.44(9) 11_466 .
O1 Zn1 O3 165.40(9) 11_466 8_656
O1 Zn1 O3 89.21(9) . 8_656
O1 Zn1 O3 84.61(9) 8_656 8_656
O3 Zn1 O3 82.44(9) 11_466 8_656
O3 Zn1 O3 82.44(9) . 8_656
O2 Zn2 O2 180.0 23_656 11_466
O2 Zn2 O2 92.95(8) 23_656 13_567
O2 Zn2 O2 87.05(8) 11_466 13_567
O2 Zn2 O2 87.05(8) 23_656 .
O2 Zn2 O2 92.95(8) 11_466 .
O2 Zn2 O2 180.0 13_567 .
O2 Zn2 O2 87.05(8) 23_656 8_656
O2 Zn2 O2 92.95(8) 11_466 8_656
O2 Zn2 O2 87.05(8) 13_567 8_656
O2 Zn2 O2 92.95(8) . 8_656
O2 Zn2 O2 92.95(8) 23_656 20_466
O2 Zn2 O2 87.05(8) 11_466 20_466
O2 Zn2 O2 92.95(8) 13_567 20_466
O2 Zn2 O2 87.05(8) . 20_466
O2 Zn2 O2 180.0 8_656 20_466
C1 O1 Zn1 135.3(2) . .
C1 O2 Zn2 135.28(19) . .
C15 O3 Zn1 121.8(2) . .
C15 O3 H3 119.1 . .
Zn1 O3 H3 119.1 . .
C9 N1 C8 118.9(3) . .
O2 C1 O1 128.4(3) . .
O2 C1 C2 117.3(3) . .
O1 C1 C2 114.3(2) . .
C14 C2 C3 119.9(3) . .
C14 C2 C1 120.3(3) . .
C3 C2 C1 119.8(3) . .
C2 C3 C4 123.5(3) . .
C2 C3 C8 118.1(3) . .
C4 C3 C8 118.4(3) . .
C5 C4 C3 121.1(3) . .
C5 C4 H4A 119.4 . .
C3 C4 H4A 119.4 . .
C4 C5 C6 120.0(4) . .
C4 C5 H5A 120.0 . .
C6 C5 H5A 120.0 . .
C7 C6 C5 121.3(3) . .
C7 C6 H6A 119.3 . .
C5 C6 H6A 119.3 . .
C6 C7 C8 120.5(3) . .
C6 C7 H7A 119.7 . .
C8 C7 H7A 119.7 . .
N1 C8 C7 119.0(3) . .
N1 C8 C3 122.4(3) . .
C7 C8 C3 118.5(3) . .
N1 C9 C10 118.7(3) . .
N1 C9 C14 122.5(3) . .
C10 C9 C14 118.7(3) . .
C11 C10 C9 120.4(3) . .
C11 C10 H10A 119.8 . .
C9 C10 H10A 119.8 . .
C10 C11 C12 121.1(3) . .
C10 C11 H11A 119.4 . .
C12 C11 H11A 119.4 . .
C13 C12 C11 120.5(3) . .
C13 C12 H12A 119.8 . .
C11 C12 H12A 119.8 . .
C12 C13 C14 120.6(3) . .
C12 C13 H13A 119.7 . .
C14 C13 H13A 119.7 . .
C2 C14 C13 123.3(3) . .
C2 C14 C9 118.1(3) . .
C13 C14 C9 118.6(3) . .
O3 C15 H15A 109.5 . .
O3 C15 H15B 109.5 . .
H15A C15 H15B 109.5 . .
O3 C15 H15C 109.5 . .
H15A C15 H15C 109.5 . .
H15B C15 H15C 109.5 . .

loop_
_geom_bond_atom_site_label_1
_geom_bond_atom_site_label_2
_geom_bond_distance
_geom_bond_site_symmetry_2
Zn1 O1 2.038(2) 11_466
Zn1 O1 2.038(2) .
Zn1 O1 2.038(2) 8_656
Zn1 O3 2.159(2) 11_466
Zn1 O3 2.159(2) .
Zn1 O3 2.159(2) 8_656
Zn2 O2 2.087(2) 23_656
Zn2 O2 2.087(2) 11_466
Zn2 O2 2.087(2) 13_567
Zn2 O2 2.087(2) .
Zn2 O2 2.087(2) 8_656
Zn2 O2 2.087(2) 20_466
O1 C1 1.253(4) .
O2 C1 1.241(4) .
O3 C15 1.417(4) .
O3 H3 0.9300 .
N1 C9 1.341(4) .
N1 C8 1.350(4) .
C1 C2 1.517(4) .
C2 C14 1.394(4) .
C2 C3 1.398(4) .
C3 C4 1.421(5) .
C3 C8 1.436(4) .
C4 C5 1.354(5) .
C4 H4A 0.9300 .
C5 C6 1.422(5) .
C5 H5A 0.9300 .
C6 C7 1.340(6) .
C6 H6A 0.9300 .
C7 C8 1.431(5) .
C7 H7A 0.9300 .
C9 C10 1.420(5) .
C9 C14 1.440(4) .
C10 C11 1.354(5) .
C10 H10A 0.9300 .
C11 C12 1.419(6) .
C11 H11A 0.9300 .
C12 C13 1.356(5) .
C12 H12A 0.9300 .
C13 C14 1.426(5) .
C13 H13A 0.9300 .
C15 H15A 0.9600 .
C15 H15B 0.9600 .
C15 H15C 0.9600 .

loop_
_geom_hbond_atom_site_label_D
_geom_hbond_atom_site_label_H
_geom_hbond_atom_site_label_A
_geom_hbond_distance_DH
_geom_hbond_distance_HA
_geom_hbond_distance_DA
_geom_hbond_angle_DHA
_geom_hbond_site_symmetry_A
O3 H3 N1 0.93 2.21 2.784(3) 118.8 24_556

loop_
_geom_torsion_atom_site_label_1
_geom_torsion_atom_site_label_2
_geom_torsion_atom_site_label_3
_geom_torsion_atom_site_label_4
_geom_torsion
_geom_torsion_site_symmetry_1
O1 Zn1 O1 C1 -64.7(3) 11_466
O1 Zn1 O1 C1 40.4(3) 8_656
O3 Zn1 O1 C1 179.6(3) 11_466
O3 Zn1 O1 C1 -152.8(3) .
O3 Zn1 O1 C1 124.7(3) 8_656
O2 Zn2 O2 C1 179.3(3) 23_656
O2 Zn2 O2 C1 -0.7(3) 11_466
O2 Zn2 O2 C1 96(100) 13_567
O2 Zn2 O2 C1 -93.8(2) 8_656
O2 Zn2 O2 C1 86.2(2) 20_466
O1 Zn1 O3 C15 -46.2(3) 11_466
O1 Zn1 O3 C15 55.9(3) .
O1 Zn1 O3 C15 173.5(4) 8_656
O3 Zn1 O3 C15 -130.9(3) 11_466
O3 Zn1 O3 C15 145.8(3) 8_656
Zn2 O2 C1 O1 64.4(4) .
Zn2 O2 C1 C2 -116.6(3) .
Zn1 O1 C1 O2 -11.5(5) .
Zn1 O1 C1 C2 169.5(2) .
O2 C1 C2 C14 98.1(3) .
O1 C1 C2 C14 -82.8(3) .
O2 C1 C2 C3 -83.5(3) .
O1 C1 C2 C3 95.6(3) .
C14 C2 C3 C4 179.8(3) .
C1 C2 C3 C4 1.4(4) .
C14 C2 C3 C8 0.5(4) .
C1 C2 C3 C8 -177.8(3) .
C2 C3 C4 C5 -178.5(3) .
C8 C3 C4 C5 0.7(5) .
C3 C4 C5 C6 -0.4(6) .
C4 C5 C6 C7 -0.8(6) .
C5 C6 C7 C8 1.7(6) .
C9 N1 C8 C7 -179.6(3) .
C9 N1 C8 C3 0.3(5) .
C6 C7 C8 N1 178.5(3) .
C6 C7 C8 C3 -1.3(5) .
C2 C3 C8 N1 -0.4(5) .
C4 C3 C8 N1 -179.7(3) .
C2 C3 C8 C7 179.4(3) .
C4 C3 C8 C7 0.1(4) .
C8 N1 C9 C10 177.9(3) .
C8 N1 C9 C14 -0.2(5) .
N1 C9 C10 C11 -178.7(3) .
C14 C9 C10 C11 -0.5(5) .
C9 C10 C11 C12 -1.2(6) .
C10 C11 C12 C13 1.3(6) .
C11 C12 C13 C14 0.3(6) .
C3 C2 C14 C13 179.6(3) .
C1 C2 C14 C13 -2.0(5) .
C3 C2 C14 C9 -0.5(4) .
C1 C2 C14 C9 177.9(3) .
C12 C13 C14 C2 177.9(3) .
C12 C13 C14 C9 -2.0(5) .
N1 C9 C14 C2 0.3(4) .
C10 C9 C14 C2 -177.8(3) .
N1 C9 C14 C13 -179.8(3) .
C10 C9 C14 C13 2.1(4) .
